data_2001502
loop_
_publ_author_name
'Chinn, P.'
'Busch, D. H.'
'Alcock, N. W.'

_publ_section_title
;
 Structure of a phenyl dioxocyclam nickel complex
;
_journal_issue 7
_journal_name_full 'Acta Crystallographica Section C'
_journal_page_first 1284
_journal_page_last 1286
_journal_paper_doi 10.1107/S0108270193000228
_journal_volume 49
_journal_year 1993
_chemical_formula_moiety 'C16 H22 N4 Ni O2,7(H2 O)'
_chemical_formula_sum 'C16 H38 N4 Ni O9'
_chemical_formula_weight 487.2
_space_group_IT_number 14
_space_group_name_Hall '-P 2yn'
_space_group_name_H-M_alt 'P 1 21/n 1'
_symmetry_cell_setting monoclinic
_symmetry_space_group_name_Hall '-P 2yn'
_symmetry_space_group_name_H-M 'P 1 21/n 1'
_atom_type_scat_source 'stored in program'
_cell_angle_alpha 90
_cell_angle_beta 94.020(10)
_cell_angle_gamma 90
_cell_formula_units_Z 4
_cell_length_a 19.798(2)
_cell_length_b 8.0090(10)
_cell_length_c 14.524(2)
_cell_measurement_reflns_used 28
_cell_measurement_temperature 162
_cell_measurement_theta_max 15
_cell_measurement_theta_min 10
_cell_volume 2297.3(5)
_diffrn_measurement_device 'Syntex P-1'
_diffrn_measurement_method \w-2\q
_diffrn_radiation_type MoK\a
_diffrn_radiation_wavelength 0.71069
_diffrn_reflns_av_R_equivalents 0.015
_diffrn_reflns_limit_h_max 25
_diffrn_reflns_limit_h_min 0
_diffrn_reflns_limit_k_max 10
_diffrn_reflns_limit_k_min 0
_diffrn_reflns_limit_l_max 18
_diffrn_reflns_limit_l_min -18
_diffrn_reflns_number 6566
_diffrn_reflns_theta_max 27.5
_diffrn_standards_decay_% slight_increase
_diffrn_standards_interval_count 50
_diffrn_standards_number 3
_exptl_absorpt_coefficient_mu 0.90
_exptl_absorpt_correction_type none
_exptl_crystal_colour 'Dark orange'
_exptl_crystal_density_diffrn 1.41
_exptl_crystal_description Blocks
_exptl_crystal_size_max 0.45
_exptl_crystal_size_mid 0.43
_exptl_crystal_size_min 0.27
_refine_diff_density_max 2.2
_refine_diff_density_min -0.7
_refine_ls_goodness_of_fit_obs 1.83
_refine_ls_number_parameters 271
_refine_ls_number_reflns 4639
_refine_ls_R_factor_obs 0.052
_refine_ls_shift/esd_max 0.21
_refine_ls_structure_factor_coef F
_refine_ls_weighting_details 'w = 1/[\s^2^(F)+0.0011F^2^]'
_refine_ls_weighting_scheme calc
_refine_ls_wR_factor_obs 0.079
_reflns_number_observed 4639
_reflns_number_total 5316
_reflns_observed_criterion I/\s(I)>=2.0
_cod_data_source_file ha1017.cif
_cod_data_source_block ha1017_structure_1_of_1
_cod_depositor_comments
;
The following automatic conversions were performed:

'_refine_ls_weighting_scheme' value '1/[\s^2^(F)+0.0011F^2^]' was
changed to 'calc'. New tag '_refine_ls_weighting_details' was
created. The value of the new tag was set to 'w =
1/[\s^2^(F)+0.0011F^2^]'.

Automatic conversion script
Id: cif_fix_values 3143 2015-03-26 13:38:13Z robertas 
;
_cod_original_cell_volume 2298
_cod_database_code 2001502

loop_
_space_group_symop_id
_space_group_symop_operation_xyz
1 x,y,z
2 -x+1/2,y+1/2,-z+1/2
3 -x,-y,-z
4 x+1/2,-y+1/2,z+1/2

loop_
_atom_site_aniso_label
_atom_site_aniso_U_11
_atom_site_aniso_U_22
_atom_site_aniso_U_33
_atom_site_aniso_U_12
_atom_site_aniso_U_13
_atom_site_aniso_U_23
Ni(1) 0.0064(2) 0.0190(2) 0.0147(2) 0.00120(10) -0.00140(10) -0.00180(10)
O(1) 0.0047(7) 0.0264(10) 0.0197(9) 0.0013(7) -0.0020(6) -0.0017(8)
O(2) 0.0112(7) 0.0217(9) 0.0143(8) 0.0031(7) -0.0039(6) -0.0005(8)
N(1) 0.0088(8) 0.0222(11) 0.0147(10) 0.0000(8) -0.0022(7) -0.0032(9)
C(2) 0.0070(9) 0.0143(11) 0.0179(11) 0.0011(8) -0.0002(8) 0.0003(9)
C(3) 0.0078(9) 0.0142(11) 0.0143(11) 0.0005(8) 0.0001(8) 0.0005(9)
C(4) 0.0097(9) 0.0107(11) 0.0166(11) -0.0013(8) -0.0009(8) 0.0007(9)
N(5) 0.0069(8) 0.0179(11) 0.0155(10) 0.0029(7) -0.0035(7) -0.0013(8)
C(6) 0.0088(10) 0.0268(13) 0.0207(12) 0.0036(9) -0.0034(9) -0.0003(11)
C(7) 0.0085(10) 0.0328(15) 0.0237(13) 0.0011(10) -0.0019(9) -0.0076(11)
N(8) 0.0095(9) 0.0226(12) 0.0198(11) 0.0013(8) 0.0012(8) -0.0016(9)
C(9) 0.0109(10) 0.0463(17) 0.0206(13) 0.0009(11) 0.0036(10) -0.0007(12)
C(10) 0.0179(11) 0.0381(16) 0.0233(13) 0.0080(12) 0.0017(10) -0.0061(12)
C(11) 0.0152(11) 0.0320(15) 0.0188(12) 0.0000(10) 0.0036(9) -0.0029(11)
N(12) 0.0115(9) 0.0218(11) 0.0177(10) -0.0014(8) 0.0019(8) -0.0019(9)
C(13) 0.0113(10) 0.0264(13) 0.0185(12) 0.0021(10) -0.0036(9) -0.0011(11)
C(14) 0.0109(10) 0.0294(14) 0.0164(12) 0.0012(10) -0.0038(9) -0.0057(11)
C(15) 0.0071(9) 0.0150(11) 0.0149(11) 0.0002(8) -0.0037(8) -0.0015(9)
C(16) 0.0161(11) 0.0191(13) 0.0186(12) 0.0030(9) 0.0002(9) -0.0003(10)
C(17) 0.0260(13) 0.0192(13) 0.0261(13) 0.0058(11) -0.0005(11) -0.0052(11)
C(18) 0.0238(12) 0.0129(12) 0.0357(15) -0.0002(10) -0.0079(11) -0.0017(11)
C(19) 0.0135(11) 0.0195(13) 0.0323(14) -0.0045(10) -0.0040(10) 0.0080(11)
C(20) 0.0085(9) 0.0194(12) 0.0190(12) 0.0006(9) -0.0045(9) 0.0024(10)
O(001) 0.0209(9) 0.0427(13) 0.0258(11) 0.0075(9) 0.0055(8) 0.0064(10)
O(002) 0.0206(9) 0.0343(12) 0.0258(10) 0.0112(9) -0.0017(8) 0.0038(9)
O(003) 0.0242(10) 0.0426(13) 0.0335(12) -0.0079(10) 0.0049(9) -0.0041(10)
O(004) 0.0368(13) 0.0421(15) 0.0448(14) -0.0051(11) -0.0076(11) 0.0016(12)
O(005) 0.0156(10) 0.0403(14) 0.0706(17) 0.0019(9) -0.0024(11) -0.0118(13)
O(006) 0.0188(10) 0.0632(16) 0.0388(13) 0.0097(10) 0.0117(9) 0.0206(12)

loop_
_atom_site_label
_atom_site_fract_x
_atom_site_fract_y
_atom_site_fract_z
_atom_site_U_iso_or_equiv
Ni(1) 0.11142(2) 0.21794(5) 0.19524(2) 0.0150(10)
O(1) 0.29620(9) 0.0873(3) 0.10840(13) 0.0190(10)
O(2) 0.09855(10) 0.1581(3) -0.08371(12) 0.0180(10)
N(1) 0.20149(11) 0.1546(3) 0.18208(15) 0.0160(10)
C(2) 0.23201(13) 0.1105(3) 0.10816(18) 0.0140(10)
C(3) 0.19175(13) 0.0787(3) 0.01717(17) 0.0130(10)
C(4) 0.12038(13) 0.1484(3) 0.00045(17) 0.0140(10)
N(5) 0.08407(11) 0.1857(3) 0.06962(15) 0.0140(10)
C(6) 0.01343(14) 0.2312(4) 0.0452(2) 0.0200(10)
C(7) -0.0235(2) 0.2130(4) 0.1320(2) 0.0230(10)
N(8) 0.01959(12) 0.2932(3) 0.20684(16) 0.0190(10)
C(9) -0.0127(2) 0.2767(5) 0.2961(2) 0.0270(10)
C(10) 0.0313(2) 0.3570(4) 0.3737(2) 0.0280(10)
C(11) 0.0938(2) 0.2549(4) 0.3971(2) 0.0230(10)
N(12) 0.14119(12) 0.2624(3) 0.32299(16) 0.0190(10)
C(13) 0.19954(14) 0.1503(4) 0.34485(19) 0.0210(10)
C(14) 0.24571(14) 0.1681(4) 0.26776(18) 0.0200(10)
C(15) 0.18653(13) -0.1095(3) 0.00137(17) 0.0140(10)
C(16) 0.2197(2) -0.1848(4) -0.0693(2) 0.0190(10)
C(17) 0.2142(2) -0.3553(4) -0.0844(2) 0.0260(10)
C(18) 0.1752(2) -0.4521(4) -0.0289(2) 0.0270(10)
C(19) 0.1419(2) -0.3786(4) 0.0416(2) 0.0240(10)
C(20) 0.14769(14) -0.2079(4) 0.05690(19) 0.0170(10)
O(001) 0.82579(12) 0.8818(3) 0.23602(15) 0.0320(10)
O(002) -0.00916(12) 0.6581(3) 0.19841(15) 0.0300(10)
O(003) 0.59024(13) 0.1774(3) 0.14658(17) 0.0360(10)
O(004) 0.7030(2) 0.6985(3) 0.1847(2) 0.0450(10)
O(005) 0.40115(13) 0.2969(3) 0.1907(2) 0.0450(10)
O(006) 0.63206(12) 0.8943(4) 0.04974(17) 0.0410(10)
O(07a) 0.4731(3) 0.3344(7) 0.0450(3) 0.0310(10)
O(07b) 0.5036(3) 0.4018(8) 0.0673(4) 0.0430(10)
H(3a) 0.2226 0.1231 -0.0286 0.080
H(6a) -0.0091 0.1600 -0.0022 0.080
H(6b) 0.0115 0.3449 0.0242 0.080
H(7a) -0.0285 0.0965 0.1459 0.080
H(7b) -0.0730 0.2608 0.1252 0.080
H(8a) 0.0201 0.4065 0.1929 0.080
H(9a) -0.0175 0.1599 0.3095 0.080
H(9b) -0.0624 0.3237 0.2914 0.080
H(10a) 0.0010 0.3685 0.4254 0.080
H(10b) 0.0478 0.4659 0.3563 0.080
H(11a) 0.0776 0.1419 0.4053 0.080
H(11b) 0.1202 0.2920 0.4533 0.080
H(12a) 0.1627 0.3682 0.3249 0.080
H(13a) 0.1807 0.0384 0.3494 0.080
H(13b) 0.2270 0.1799 0.4016 0.080
H(14a) 0.2702 0.2750 0.2709 0.080
H(14b) 0.2841 0.0835 0.2710 0.080
H(16a) 0.2479 -0.1174 -0.1093 0.080
H(17a) 0.2381 -0.4046 -0.1350 0.080
H(18a) 0.1709 -0.5702 -0.0392 0.080
H(19a) 0.1142 -0.4468 0.0816 0.080
H(20a) 0.1239 -0.1589 0.1076 0.080

loop_
_geom_angle_atom_site_label_1
_geom_angle_atom_site_label_2
_geom_angle_atom_site_label_3
_geom_angle
_geom_angle_publ_flag
N(1) Ni(1) N(5) 94.30(10) yes
N(5) Ni(1) N(8) 85.40(10) yes
N(5) Ni(1) N(12) 177.10(10) yes
N(1) Ni(1) N(12) 87.90(10) yes
C(7) Ni(1) N(12) 123.20(10) no
Ni(1) N(1) C(2) 130.5(2) yes
C(2) N(1) C(14) 115.4(2) yes
O(1) C(2) C(3) 116.0(2) yes
C(2) C(3) C(4) 120.2(2) yes
C(4) C(3) C(15) 106.6(2) yes
O(2) C(4) N(5) 123.7(2) yes
Ni(1) N(5) C(4) 129.6(2) yes
C(4) N(5) C(6) 115.9(2) yes
Ni(1) C(7) C(6) 80.40(10) no
C(6) C(7) N(8) 106.5(2) yes
Ni(1) N(8) C(9) 120.7(2) yes
N(8) C(9) C(10) 110.5(3) yes
C(10) C(11) N(12) 111.6(2) yes
Ni(1) N(12) C(13) 105.9(2) yes
N(12) C(13) C(14) 106.8(2) yes
C(3) C(15) C(16) 120.5(2) yes
C(16) C(15) C(20) 119.2(3) yes
C(16) C(17) C(18) 129.9(3) yes
C(18) C(19) C(20) 119.9(3) yes
N(1) Ni(1) C(7) 146.90(10) no
N(1) Ni(1) N(8) 177.40(10) yes
C(7) Ni(1) N(8) 33.80(10) no
N(8) Ni(1) N(12) 94.80(10) yes
Ni(1) N(1) C(14) 114.0(2) yes
O(1) C(2) N(1) 123.2(2) yes
N(1) C(2) C(3) 120.8(2) yes
C(2) C(3) C(15) 108.8(2) yes
O(2) C(4) C(3) 115.3(2) yes
C(3) C(4) N(5) 120.9(2) yes
Ni(1) N(5) C(6) 113.9(2) yes
N(5) C(6) C(7) 106.5(2) yes
Ni(1) C(7) N(8) 43.00(10) no
Ni(1) N(8) C(7) 107.3(2) yes
C(7) N(8) C(9) 109.9(2) yes
C(9) C(10) C(11) 110.9(3) yes
Ni(1) N(12) C(11) 121.6(2) yes
C(11) N(12) C(13) 110.2(2) yes
N(1) C(14) C(13) 105.4(2) yes
C(3) C(15) C(20) 120.3(2) yes
C(15) C(16) C(17) 120.4(3) yes
C(17) C(18) C(19) 120.2(3) yes
C(15) C(20) C(19) 120.4(3) yes

loop_
_geom_bond_atom_site_label_1
_geom_bond_atom_site_label_2
_geom_bond_distance
_geom_bond_publ_flag
Ni(1) N(1) 1.877(2) yes
Ni(1) N(12) 1.940(2) yes
O(2) C(4) 1.270(3) yes
N(1) C(14) 1.475(3) yes
C(3) C(4) 1.523(4) yes
C(4) N(5) 1.310(3) yes
C(6) C(7) 1.508(4) yes
N(8) C(9) 1.491(4) yes
C(10) C(11) 1.503(5) yes
N(12) C(13) 1.480(4) yes
C(15) C(16) 1.395(4) yes
C(16) C(17) 1.386(4) yes
C(18) C(19) 1.386(5) yes
Ni(1) N(5) 1.884(2) yes
Ni(1) N(8) 1.934(2) yes
O(1) C(2) 1.284(3) yes
N(1) C(2) 1.317(4) yes
C(2) C(3) 1.516(4) yes
C(3) C(15) 1.527(4) yes
N(5) C(6) 1.465(4) yes
C(7) N(8) 1.481(4) yes
C(9) C(10) 1.518(4) yes
C(11) N(12) 1.477(4) yes
C(13) C(14) 1.501(4) yes
C(15) C(20) 1.396(4) yes
C(17) C(18) 1.391(5) yes
C(19) C(20) 1.388(4) yes
